data_2222486
loop_
_publ_author_name
'Dabrowski, Marek'
'Luli\'nski, Sergiusz'
'Serwatowski, Janusz'
'Wilmowicz, Agnieszka'

_publ_section_title
;
 2,4-Dibutoxyphenylboronic acid
;
_journal_coeditor_code TK2482
_journal_issue 7
_journal_name_full 'Acta Crystallographica Section E'
_journal_page_first o1669
_journal_paper_doi 10.1107/S1600536809023332
_journal_volume 65
_journal_year 2009
_chemical_formula_iupac 'C14 H23 B O4'
_chemical_formula_moiety 'C14 H23 B O4'
_chemical_formula_sum 'C14 H23 B O4'
_chemical_formula_weight 266.13
_chemical_melting_point 369
_chemical_name_common '2,4-Dibutoxyphenylboronic acid'
_chemical_name_systematic
;
2,4-Dibutoxyphenylboronic acid
;
_space_group_IT_number 2
_symmetry_cell_setting triclinic
_symmetry_space_group_name_Hall '-P 1'
_symmetry_space_group_name_H-M 'P -1'
_atom_sites_solution_hydrogens geom
_atom_sites_solution_primary direct
_atom_sites_solution_secondary difmap
_audit_creation_method SHELXL-97
_cell_angle_alpha 112.747(11)
_cell_angle_beta 94.311(11)
_cell_angle_gamma 100.385(11)
_cell_formula_units_Z 2
_cell_length_a 5.3129(8)
_cell_length_b 11.3611(13)
_cell_length_c 13.7362(17)
_cell_measurement_temperature 100(2)
_cell_volume 742.46(19)
_computing_cell_refinement
;
<i>CrysAlis RED</i> (Oxford Diffraction, 2005)
;
_computing_data_collection
;
<i>CrysAlis CCD</i> (Oxford Diffraction, 2005)
;
_computing_data_reduction
;
<i>CrysAlis RED</i> (Oxford Diffraction, 2005)
;
_computing_molecular_graphics 'DIAMOND (Brandenburg, 1999)'
_computing_publication_material 'SHELXL97 (Sheldrick, 2008)'
_computing_structure_refinement 'SHELXL97 (Sheldrick, 2008)'
_computing_structure_solution 'SHELXS97 (Sheldrick, 2008)'
_diffrn_ambient_temperature 100(2)
_diffrn_detector_area_resol_mean 8.6479
_diffrn_measured_fraction_theta_full 0.977
_diffrn_measured_fraction_theta_max 0.944
_diffrn_measurement_device_type 'Oxford Diffraction KM-4-CCD'
_diffrn_measurement_method \w
_diffrn_radiation_monochromator graphite
_diffrn_radiation_source 'fine-focus sealed tube'
_diffrn_radiation_type MoK\a
_diffrn_radiation_wavelength 0.71073
_diffrn_reflns_av_R_equivalents 0.018
_diffrn_reflns_av_sigmaI/netI 0.027
_diffrn_reflns_limit_h_max 7
_diffrn_reflns_limit_h_min -7
_diffrn_reflns_limit_k_max 15
_diffrn_reflns_limit_k_min -15
_diffrn_reflns_limit_l_max 18
_diffrn_reflns_limit_l_min -18
_diffrn_reflns_number 14053
_diffrn_reflns_theta_full 28.0
_diffrn_reflns_theta_max 28.6
_diffrn_reflns_theta_min 3.1
_diffrn_standards_number 1
_exptl_absorpt_coefficient_mu 0.084
_exptl_absorpt_correction_T_max 0.99
_exptl_absorpt_correction_T_min 0.96
_exptl_absorpt_correction_type multi-scan
_exptl_absorpt_process_details '(CrysAlis RED; Oxford Diffraction 2005)'
_exptl_crystal_colour colourless
_exptl_crystal_density_diffrn 1.190
_exptl_crystal_density_method 'not measured'
_exptl_crystal_description prismatic
_exptl_crystal_F_000 288
_exptl_crystal_size_max 0.65
_exptl_crystal_size_mid 0.20
_exptl_crystal_size_min 0.09
_refine_diff_density_max 0.38
_refine_diff_density_min -0.23
_refine_ls_extinction_method none
_refine_ls_goodness_of_fit_ref 1.05
_refine_ls_hydrogen_treatment mixed
_refine_ls_matrix_type full
_refine_ls_number_parameters 180
_refine_ls_number_reflns 3570
_refine_ls_number_restraints 0
_refine_ls_restrained_S_all 1.05
_refine_ls_R_factor_all 0.049
_refine_ls_R_factor_gt 0.034
_refine_ls_shift/su_max 0.001
_refine_ls_shift/su_mean 0.000
_refine_ls_structure_factor_coef Fsqd
_refine_ls_weighting_details 'calc w=1/[\s^2^(Fo^2^)+(0.0557P)^2^] where P=(Fo^2^+2Fc^2^)/3'
_refine_ls_weighting_scheme calc
_refine_ls_wR_factor_gt 0.092
_refine_ls_wR_factor_ref 0.095
_reflns_number_gt 2633
_reflns_number_total 3570
_reflns_threshold_expression I>2\s(I)
_cod_data_source_file tk2482.cif
_cod_data_source_block I
_cod_original_cell_volume 742.45(17)
_cod_database_code 2222486
_cod_database_fobs_code 2222486

loop_
_symmetry_equiv_pos_as_xyz
'x, y, z'
'-x, -y, -z'

loop_
_atom_site_type_symbol
_atom_site_label
_atom_site_fract_x
_atom_site_fract_y
_atom_site_fract_z
_atom_site_U_iso_or_equiv
_atom_site_adp_type
_atom_site_calc_flag
_atom_site_refinement_flags
_atom_site_occupancy
_atom_site_disorder_assembly
_atom_site_disorder_group
C C1 0.56253(19) 0.61272(9) 0.78929(7) 0.0153(2) Uani d . 1 . .
C C2 0.72694(19) 0.56726(10) 0.84327(8) 0.0170(2) Uani d . 1 . .
H H2 0.8262 0.5095 0.8031 0.020 Uiso calc R 1 . .
C C3 0.75323(19) 0.60219(10) 0.95310(8) 0.0171(2) Uani d . 1 . .
H H3 0.8666 0.5685 0.9869 0.021 Uiso calc R 1 . .
C C4 0.60985(19) 0.68740(10) 1.01210(7) 0.0155(2) Uani d . 1 . .
C C5 0.44559(18) 0.73795(9) 0.96259(8) 0.0159(2) Uani d . 1 . .
H H5 0.3502 0.7974 1.0036 0.019 Uiso calc R 1 . .
C C6 0.42293(18) 0.70058(9) 0.85288(8) 0.0146(2) Uani d . 1 . .
C C7 0.14424(19) 0.84955(10) 0.85803(8) 0.0167(2) Uani d . 1 . .
H H7A 0.2754 0.9274 0.9086 0.020 Uiso calc R 1 . .
H H7B 0.0232 0.8190 0.8992 0.020 Uiso calc R 1 . .
C C8 -0.00127(19) 0.88312(10) 0.77716(8) 0.0169(2) Uani d . 1 . .
H H8A -0.1220 0.8025 0.7244 0.020 Uiso calc R 1 . .
H H8B 0.1239 0.9154 0.7382 0.020 Uiso calc R 1 . .
C C9 -0.15422(19) 0.98636(10) 0.82756(8) 0.0187(2) Uani d . 1 . .
H H9A -0.0328 1.0699 0.8751 0.022 Uiso calc R 1 . .
H H9B -0.2692 0.9580 0.8717 0.022 Uiso calc R 1 . .
C C10 -0.3170(2) 1.00821(11) 0.74256(9) 0.0240(2) Uani d . 1 . .
H H10A -0.4393 0.9259 0.6962 0.036 Uiso calc R 1 . .
H H10B -0.2032 1.0378 0.6996 0.036 Uiso calc R 1 . .
H H10C -0.4132 1.0750 0.7772 0.036 Uiso calc R 1 . .
C C7' 0.79357(19) 0.68855(10) 1.17808(8) 0.0173(2) Uani d . 1 . .
H H7A' 0.9734 0.7183 1.1687 0.021 Uiso calc R 1 . .
H H7B' 0.7528 0.5918 1.1514 0.021 Uiso calc R 1 . .
C C8' 0.7655(2) 0.74945(10) 1.29481(8) 0.0192(2) Uani d . 1 . .
H H8A' 0.5885 0.7140 1.3037 0.023 Uiso calc R 1 . .
H H8B' 0.7892 0.8454 1.3185 0.023 Uiso calc R 1 . .
C C9' 0.9634(2) 0.72152(11) 1.36433(8) 0.0244(3) Uani d . 1 . .
H H9A' 1.1400 0.7584 1.3560 0.029 Uiso calc R 1 . .
H H9B' 0.9421 0.6255 1.3391 0.029 Uiso calc R 1 . .
C C10' 0.9371(3) 0.77900(13) 1.48245(9) 0.0378(3) Uani d . 1 . .
H H10D 0.7640 0.7414 1.4915 0.057 Uiso calc R 1 . .
H H10E 0.9621 0.8743 1.5085 0.057 Uiso calc R 1 . .
H H10F 1.0684 0.7582 1.5233 0.057 Uiso calc R 1 . .
O O1 0.73656(14) 0.51449(8) 0.61804(6) 0.0245(2) Uani d . 1 . .
O O2 0.34414(15) 0.57844(8) 0.60251(6) 0.0253(2) Uani d . 1 . .
O O3 0.26778(13) 0.74719(7) 0.79858(5) 0.01810(17) Uani d . 1 . .
O O4 0.61551(13) 0.72922(7) 1.12026(5) 0.01908(18) Uani d . 1 . .
B B1 0.5445(2) 0.56749(11) 0.66526(9) 0.0170(2) Uani d . 1 . .
H H1o 0.709(3) 0.4847(14) 0.5482(13) 0.049(4) Uiso d . 1 . .
H H2o 0.231(3) 0.6103(14) 0.6371(12) 0.051(4) Uiso d . 1 . .

loop_
_atom_site_aniso_label
_atom_site_aniso_U_11
_atom_site_aniso_U_22
_atom_site_aniso_U_33
_atom_site_aniso_U_12
_atom_site_aniso_U_13
_atom_site_aniso_U_23
C1 0.0172(5) 0.0154(5) 0.0130(5) 0.0038(4) 0.0023(4) 0.0053(4)
C2 0.0199(5) 0.0166(5) 0.0144(5) 0.0070(4) 0.0038(4) 0.0049(4)
C3 0.0201(5) 0.0188(5) 0.0150(5) 0.0080(4) 0.0012(4) 0.0083(4)
C4 0.0180(5) 0.0172(5) 0.0106(5) 0.0029(4) 0.0018(4) 0.0057(4)
C5 0.0166(5) 0.0166(5) 0.0140(5) 0.0060(4) 0.0034(4) 0.0045(4)
C6 0.0140(5) 0.0160(5) 0.0149(5) 0.0036(4) 0.0005(4) 0.0077(4)
C7 0.0188(5) 0.0176(5) 0.0137(5) 0.0084(4) 0.0033(4) 0.0045(4)
C8 0.0179(5) 0.0190(5) 0.0155(5) 0.0068(4) 0.0027(4) 0.0078(4)
C9 0.0197(5) 0.0185(5) 0.0188(5) 0.0073(4) 0.0044(4) 0.0071(4)
C10 0.0232(6) 0.0251(6) 0.0264(6) 0.0108(5) 0.0040(4) 0.0111(5)
C7' 0.0198(5) 0.0211(5) 0.0133(5) 0.0087(4) 0.0019(4) 0.0079(4)
C8' 0.0244(6) 0.0222(5) 0.0126(5) 0.0093(4) 0.0038(4) 0.0069(4)
C9' 0.0322(6) 0.0298(6) 0.0145(5) 0.0136(5) 0.0032(4) 0.0097(5)
C10' 0.0571(9) 0.0448(8) 0.0151(6) 0.0230(7) 0.0018(5) 0.0117(5)
O1 0.0283(4) 0.0359(5) 0.0108(4) 0.0177(4) 0.0041(3) 0.0064(3)
O2 0.0296(4) 0.0386(5) 0.0122(4) 0.0227(4) 0.0060(3) 0.0081(3)
O3 0.0230(4) 0.0218(4) 0.0117(3) 0.0131(3) 0.0022(3) 0.0057(3)
O4 0.0248(4) 0.0248(4) 0.0107(3) 0.0120(3) 0.0029(3) 0.0076(3)
B1 0.0229(6) 0.0161(6) 0.0125(5) 0.0067(5) 0.0026(5) 0.0053(4)

loop_
_atom_type_symbol
_atom_type_description
_atom_type_scat_dispersion_real
_atom_type_scat_dispersion_imag
_atom_type_scat_source
C C 0.0033 0.0016 'International Tables Vol C Tables 4.2.6.8 and 6.1.1.4'
H H 0.0000 0.0000 'International Tables Vol C Tables 4.2.6.8 and 6.1.1.4'
O O 0.0106 0.0060 'International Tables Vol C Tables 4.2.6.8 and 6.1.1.4'
B B 0.0013 0.0007 'International Tables Vol C Tables 4.2.6.8 and 6.1.1.4'

loop_
_geom_angle_atom_site_label_1
_geom_angle_atom_site_label_2
_geom_angle_atom_site_label_3
_geom_angle_site_symmetry_1
_geom_angle_site_symmetry_3
_geom_angle
_geom_angle_publ_flag
C2 C1 C6 . . 116.20(8) ?
C2 C1 B1 . . 119.80(8) ?
C6 C1 B1 . . 123.99(9) ?
C3 C2 C1 . . 123.36(9) ?
C3 C2 H2 . . 118.3 ?
C1 C2 H2 . . 118.3 ?
C4 C3 C2 . . 118.41(9) ?
C4 C3 H3 . . 120.8 ?
C2 C3 H3 . . 120.8 ?
O4 C4 C3 . . 124.59(9) ?
O4 C4 C5 . . 114.68(8) ?
C3 C4 C5 . . 120.73(9) ?
C6 C5 C4 . . 119.37(9) ?
C6 C5 H5 . . 120.3 ?
C4 C5 H5 . . 120.3 ?
O3 C6 C5 . . 122.81(8) ?
O3 C6 C1 . . 115.27(8) ?
C5 C6 C1 . . 121.91(8) ?
O3 C7 C8 . . 106.65(8) ?
O3 C7 H7A . . 110.4 ?
C8 C7 H7A . . 110.4 ?
O3 C7 H7B . . 110.4 ?
C8 C7 H7B . . 110.4 ?
H7A C7 H7B . . 108.6 ?
C7 C8 C9 . . 113.05(8) ?
C7 C8 H8A . . 109.0 ?
C9 C8 H8A . . 109.0 ?
C7 C8 H8B . . 109.0 ?
C9 C8 H8B . . 109.0 ?
H8A C8 H8B . . 107.8 ?
C8 C9 C10 . . 111.28(8) ?
C8 C9 H9A . . 109.4 ?
C10 C9 H9A . . 109.4 ?
C8 C9 H9B . . 109.4 ?
C10 C9 H9B . . 109.4 ?
H9A C9 H9B . . 108.0 ?
C9 C10 H10A . . 109.5 ?
C9 C10 H10B . . 109.5 ?
H10A C10 H10B . . 109.5 ?
C9 C10 H10C . . 109.5 ?
H10A C10 H10C . . 109.5 ?
H10B C10 H10C . . 109.5 ?
O4 C7' C8' . . 107.43(8) ?
O4 C7' H7A' . . 110.2 ?
C8' C7' H7A' . . 110.2 ?
O4 C7' H7B' . . 110.2 ?
C8' C7' H7B' . . 110.2 ?
H7A' C7' H7B' . . 108.5 ?
C7' C8' C9' . . 111.40(8) ?
C7' C8' H8A' . . 109.3 ?
C9' C8' H8A' . . 109.3 ?
C7' C8' H8B' . . 109.3 ?
C9' C8' H8B' . . 109.3 ?
H8A' C8' H8B' . . 108.0 ?
C8' C9' C10' . . 112.88(9) ?
C8' C9' H9A' . . 109.0 ?
C10' C9' H9A' . . 109.0 ?
C8' C9' H9B' . . 109.0 ?
C10' C9' H9B' . . 109.0 ?
H9A' C9' H9B' . . 107.8 ?
C9' C10' H10D . . 109.5 ?
C9' C10' H10E . . 109.5 ?
H10D C10' H10E . . 109.5 ?
C9' C10' H10F . . 109.5 ?
H10D C10' H10F . . 109.5 ?
H10E C10' H10F . . 109.5 ?
B1 O1 H1o . . 113.8(9) ?
B1 O2 H2o . . 113.1(10) ?
C6 O3 C7 . . 119.23(7) ?
C4 O4 C7' . . 117.93(7) ?
O1 B1 O2 . . 118.73(9) ?
O1 B1 C1 . . 118.07(9) ?
O2 B1 C1 . . 123.20(9) ?

loop_
_geom_bond_atom_site_label_1
_geom_bond_atom_site_label_2
_geom_bond_site_symmetry_2
_geom_bond_distance
_geom_bond_publ_flag
C1 C2 . 1.3932(13) ?
C1 C6 . 1.4140(13) ?
C1 B1 . 1.5674(14) ?
C2 C3 . 1.3923(13) ?
C2 H2 . 0.9500 ?
C3 C4 . 1.3879(14) ?
C3 H3 . 0.9500 ?
C4 O4 . 1.3697(11) ?
C4 C5 . 1.3955(13) ?
C5 C6 . 1.3875(13) ?
C5 H5 . 0.9500 ?
C6 O3 . 1.3736(11) ?
C7 O3 . 1.4392(11) ?
C7 C8 . 1.5105(13) ?
C7 H7A . 0.9900 ?
C7 H7B . 0.9900 ?
C8 C9 . 1.5217(13) ?
C8 H8A . 0.9900 ?
C8 H8B . 0.9900 ?
C9 C10 . 1.5241(14) ?
C9 H9A . 0.9900 ?
C9 H9B . 0.9900 ?
C10 H10A . 0.9800 ?
C10 H10B . 0.9800 ?
C10 H10C . 0.9800 ?
C7' O4 . 1.4379(11) ?
C7' C8' . 1.5123(14) ?
C7' H7A' . 0.9900 ?
C7' H7B' . 0.9900 ?
C8' C9' . 1.5237(14) ?
C8' H8A' . 0.9900 ?
C8' H8B' . 0.9900 ?
C9' C10' . 1.5251(15) ?
C9' H9A' . 0.9900 ?
C9' H9B' . 0.9900 ?
C10' H10D . 0.9800 ?
C10' H10E . 0.9800 ?
C10' H10F . 0.9800 ?
O1 B1 . 1.3577(13) ?
O1 H1o . 0.876(16) ?
O2 B1 . 1.3727(13) ?
O2 H2o . 0.839(15) ?

loop_
_geom_hbond_atom_site_label_D
_geom_hbond_atom_site_label_H
_geom_hbond_atom_site_label_A
_geom_hbond_site_symmetry_A
_geom_hbond_distance_DH
_geom_hbond_distance_HA
_geom_hbond_distance_DA
_geom_hbond_angle_DHA
O1 H1o O2 2_666 0.876(16) 1.889(17) 2.7649(11) 178.9(14)
O2 H2o O3 . 0.839(15) 2.129(15) 2.7469(10) 130.3(13)
O2 H2o O1 1_455 0.839(15) 2.610(15) 3.2205(12) 130.7(12)
C10 H10C O4 2_577 0.98 2.60 3.5739(15) 173.25(7)
C9' H9B' O1 2_767 0.99 2.71 3.4314(17) 130.04(8)
C7 H7B Cg 2_466 0.99 2.74 3.6237(12) 149
C7' H7B' Cg 1_656 0.99 2.80 3.7109(12) 153

loop_
_geom_torsion_atom_site_label_1
_geom_torsion_atom_site_label_2
_geom_torsion_atom_site_label_3
_geom_torsion_atom_site_label_4
_geom_torsion_site_symmetry_1
_geom_torsion_site_symmetry_2
_geom_torsion_site_symmetry_3
_geom_torsion_site_symmetry_4
_geom_torsion
_geom_torsion_publ_flag
C6 C1 C2 C3 . . . . 1.25(15) ?
B1 C1 C2 C3 . . . . -179.69(9) ?
C1 C2 C3 C4 . . . . -0.48(15) ?
C2 C3 C4 O4 . . . . 179.58(9) ?
C2 C3 C4 C5 . . . . -0.72(15) ?
O4 C4 C5 C6 . . . . -179.21(8) ?
C3 C4 C5 C6 . . . . 1.07(15) ?
C4 C5 C6 O3 . . . . -179.22(9) ?
C4 C5 C6 C1 . . . . -0.24(14) ?
C2 C1 C6 O3 . . . . 178.18(8) ?
B1 C1 C6 O3 . . . . -0.84(14) ?
C2 C1 C6 C5 . . . . -0.88(14) ?
B1 C1 C6 C5 . . . . -179.89(9) ?
O3 C7 C8 C9 . . . . 177.25(8) ?
C7 C8 C9 C10 . . . . -174.85(9) ?
O4 C7' C8' C9' . . . . -175.14(8) ?
C7' C8' C9' C10' . . . . -178.76(10) ?
C5 C6 O3 C7 . . . . 6.91(13) ?
C1 C6 O3 C7 . . . . -172.13(8) ?
C8 C7 O3 C6 . . . . 177.59(8) ?
C3 C4 O4 C7' . . . . 3.91(14) ?
C5 C4 O4 C7' . . . . -175.81(8) ?
C8' C7' O4 C4 . . . . 178.89(8) ?
C2 C1 B1 O1 . . . . -17.36(14) ?
C6 C1 B1 O1 . . . . 161.62(10) ?
C2 C1 B1 O2 . . . . 162.36(10) ?
C6 C1 B1 O2 . . . . -18.66(16) ?

loop_
_cod_related_entry_id
_cod_related_entry_database
_cod_related_entry_code
1 ChemSpider 17345366
